data_2204263
loop_
_publ_author_name
'Vencato, Ivo'
'Lariucci, Carlito'
'Ferreira, Katiuscia D.'
'Santana, Ricardo C.'
'Carvalho, Jesiel F.'

_publ_section_title
;
 Redetermination of bis(<small>L</small>-asparaginato)copper(II)
;
_journal_issue 10
_journal_name_full 'Acta Crystallographica Section E'
_journal_page_first m1428
_journal_page_last m1430
_journal_paper_doi 10.1107/S1600536804022202
_journal_volume 60
_journal_year 2004
_chemical_formula_iupac '[Cu (C4 H7 N2 O3 )2]'
_chemical_formula_moiety 'C8 H14 Cu N4 O6'
_chemical_formula_structural
;
 [Cu(OOC.CHNH~2~.CH~2~.CONH~2~)~2~]~n~
;
_chemical_formula_sum 'C8 H14 Cu N4 O6'
_chemical_formula_weight 325.77
_chemical_name_common
;
catena-(bis(\u~2~-L-asparaginato-N,O,O')copper(II)
;
_space_group_IT_number 4
_symmetry_cell_setting monoclinic
_symmetry_space_group_name_Hall 'P 2yb'
_symmetry_space_group_name_H-M 'P 1 21 1'
_atom_sites_solution_hydrogens geom
_atom_sites_solution_primary direct
_atom_sites_solution_secondary difmap
_cell_angle_alpha 90.00
_cell_angle_beta 96.21(2)
_cell_angle_gamma 90.00
_cell_formula_units_Z 2
_cell_length_a 5.036(2)
_cell_length_b 18.915(2)
_cell_length_c 6.1520(10)
_cell_measurement_reflns_used 25
_cell_measurement_temperature 293(2)
_cell_measurement_theta_max 58.3
_cell_measurement_theta_min 14.4
_cell_volume 582.6(3)
_computing_cell_refinement CAD-4/PC
_computing_data_collection 'CAD-4/PC (Enraf-Nonius, 1993)'
_computing_data_reduction 'XCAD4 (Harms & Wocadlo, 1995)'
_computing_molecular_graphics
;
 Ortep-3 for Windows (Farrugia, 1997)
;
_computing_publication_material
;
WinGX publication routines (Farrugia, 1999)
;
_computing_structure_refinement 'SHELXL97 (Sheldrick, 1997)'
_computing_structure_solution 'SHELXS97 (Sheldrick, 1997)'
_diffrn_ambient_temperature 293(2)
_diffrn_measured_fraction_theta_full 1.000
_diffrn_measured_fraction_theta_max 1.001
_diffrn_measurement_device_type 'Nonius CAD-4 diffractometer'
_diffrn_measurement_method \w--2\q
_diffrn_radiation_monochromator graphite
_diffrn_radiation_source 'fine-focus sealed tube'
_diffrn_radiation_type CuK\a
_diffrn_radiation_wavelength 1.54180
_diffrn_reflns_av_R_equivalents 0.020
_diffrn_reflns_av_sigmaI/netI 0.018
_diffrn_reflns_limit_h_max 6
_diffrn_reflns_limit_h_min -6
_diffrn_reflns_limit_k_max 23
_diffrn_reflns_limit_k_min 0
_diffrn_reflns_limit_l_max 7
_diffrn_reflns_limit_l_min -4
_diffrn_reflns_number 2230
_diffrn_reflns_theta_full 73.9
_diffrn_reflns_theta_max 73.9
_diffrn_reflns_theta_min 4.68
_diffrn_standards_decay_% <1.0
_diffrn_standards_interval_time 120
_diffrn_standards_number 2
_exptl_absorpt_coefficient_mu 2.99
_exptl_absorpt_correction_T_max 0.796
_exptl_absorpt_correction_T_min 0.572
_exptl_absorpt_correction_type psi-scan
_exptl_absorpt_process_details 'North, Phillips & Mathews (1968)'
_exptl_crystal_colour blue
_exptl_crystal_density_diffrn 1.857
_exptl_crystal_density_method 'not measured'
_exptl_crystal_description prism
_exptl_crystal_F_000 334
_exptl_crystal_size_max 0.21
_exptl_crystal_size_mid 0.20
_exptl_crystal_size_min 0.08
_refine_diff_density_max 0.44
_refine_diff_density_min -0.58
_refine_ls_abs_structure_details 'Flack H D (1983), Acta Cryst. A39, 876-881'
_refine_ls_abs_structure_Flack 0.05(5)
_refine_ls_extinction_coef 0.058(3)
_refine_ls_extinction_expression Fc^*^=kFc[1+0.001xFc^2^\l^3^/sin(2\q)]^-1/4^
_refine_ls_extinction_method SHELXL
_refine_ls_goodness_of_fit_ref 1.23
_refine_ls_hydrogen_treatment mixed
_refine_ls_matrix_type full
_refine_ls_number_parameters 197
_refine_ls_number_reflns 1228
_refine_ls_number_restraints 1
_refine_ls_restrained_S_all 1.22
_refine_ls_R_factor_all 0.034
_refine_ls_R_factor_gt 0.034
_refine_ls_shift/su_max 0.002
_refine_ls_shift/su_mean 0.000
_refine_ls_structure_factor_coef Fsqd
_refine_ls_weighting_details 'w = 1/[\s^2^(Fo^2^)+(0.0527P)^2^+0.3521P] where P = (Fo^2^+2Fc^2^)/3'
_refine_ls_weighting_scheme calc
_refine_ls_wR_factor_gt 0.092
_refine_ls_wR_factor_ref 0.092
_reflns_number_gt 1226
_reflns_number_total 1228
_reflns_threshold_expression I>2\s(I)
_cod_data_source_file bt6505.cif
_cod_data_source_block I
_cod_original_sg_symbol_H-M 'P 21'
_cod_database_code 2204263
_cod_database_fobs_code 2204263

loop_
_symmetry_equiv_pos_as_xyz
'x, y, z'
'-x, y+1/2, -z'

loop_
_atom_site_label
_atom_site_fract_x
_atom_site_fract_y
_atom_site_fract_z
_atom_site_U_iso_or_equiv
_atom_site_adp_type
_atom_site_calc_flag
_atom_site_refinement_flags
_atom_site_occupancy
_atom_site_type_symbol
Cu 0.78210(12) 0.62217(4) 0.22094(10) 0.0328(3) Uani d . 1 Cu
O11 0.5925(6) 0.71513(17) 0.2267(5) 0.0289(6) Uani d . 1 O
O12 0.5780(9) 0.8239(2) 0.0992(7) 0.0485(10) Uani d . 1 O
O13 1.1285(9) 0.6765(2) -0.4130(6) 0.0451(9) Uani d . 1 O
N11 1.0333(8) 0.6784(2) 0.0508(6) 0.0275(7) Uani d D 1 N
H1N 1.176(10) 0.680(3) 0.158(8) 0.033 Uiso d D 1 H
H2N 1.081(11) 0.659(3) -0.056(8) 0.033 Uiso d D 1 H
N12 1.1722(9) 0.7923(3) -0.4892(7) 0.0363(9) Uani d D 1 N
H3N 1.088(13) 0.830(3) -0.512(12) 0.044 Uiso d D 1 H
H4N 1.276(12) 0.787(4) -0.583(9) 0.044 Uiso d D 1 H
C11 0.6800(9) 0.7654(2) 0.1141(7) 0.0271(9) Uani d . 1 C
C12 0.9237(8) 0.7494(2) -0.0097(7) 0.0239(8) Uani d . 1 C
H2A 1.0620 0.7848 0.0319 0.029 Uiso calc R 1 H
C13 0.8352(9) 0.7567(3) -0.2569(7) 0.0290(9) Uani d . 1 C
H3A 0.6861 0.7251 -0.2971 0.035 Uiso calc R 1 H
H3B 0.7748 0.8046 -0.2881 0.035 Uiso calc R 1 H
C14 1.0608(9) 0.7393(3) -0.3938(7) 0.0279(9) Uani d . 1 C
O21 1.0112(7) 0.53481(19) 0.2708(6) 0.0355(8) Uani d . 1 O
O22 1.0387(9) 0.4344(2) 0.4533(7) 0.0442(9) Uani d . 1 O
O23 0.5274(8) 0.57414(19) 0.9404(5) 0.0359(7) Uani d . 1 O
N21 0.5907(8) 0.5780(2) 0.4653(6) 0.0281(8) Uani d D 1 N
H5N 0.564(11) 0.611(3) 0.565(8) 0.034 Uiso d D 1 H
H6N 0.452(11) 0.555(3) 0.391(9) 0.034 Uiso d D 1 H
N22 0.3578(11) 0.4669(3) 1.0040(9) 0.0463(11) Uani d D 1 N
H7N 0.367(15) 0.422(2) 0.996(13) 0.056 Uiso d D 1 H
H8N 0.274(14) 0.479(4) 1.112(9) 0.056 Uiso d D 1 H
C21 0.9529(9) 0.4945(2) 0.4243(7) 0.0278(9) Uani d . 1 C
C22 0.7815(8) 0.5280(2) 0.5880(7) 0.0258(8) Uani d . 1 C
H2B 0.9018 0.5566 0.6883 0.031 Uiso calc R 1 H
C23 0.6522(9) 0.4753(2) 0.7254(7) 0.0303(9) Uani d . 1 C
H3C 0.7882 0.4437 0.7939 0.036 Uiso calc R 1 H
H3D 0.5263 0.4471 0.6315 0.036 Uiso calc R 1 H
C24 0.5075(9) 0.5095(2) 0.9008(7) 0.0286(9) Uani d . 1 C

loop_
_atom_site_aniso_label
_atom_site_aniso_U_11
_atom_site_aniso_U_22
_atom_site_aniso_U_33
_atom_site_aniso_U_12
_atom_site_aniso_U_13
_atom_site_aniso_U_23
Cu 0.0370(4) 0.0256(4) 0.0398(4) 0.0090(3) 0.0231(3) 0.0118(3)
O11 0.0312(15) 0.0250(15) 0.0327(15) 0.0015(13) 0.0137(12) 0.0023(12)
O12 0.059(2) 0.0275(18) 0.065(2) 0.0135(17) 0.034(2) 0.0093(18)
O13 0.061(3) 0.0322(19) 0.047(2) 0.0100(18) 0.0274(17) 0.0035(16)
N11 0.0302(18) 0.0242(18) 0.0293(18) 0.0052(15) 0.0093(14) 0.0033(15)
N12 0.040(2) 0.039(2) 0.032(2) -0.0010(19) 0.0142(17) -0.0002(18)
C11 0.032(2) 0.024(2) 0.0268(19) -0.0007(17) 0.0099(16) 0.0002(16)
C12 0.0276(19) 0.022(2) 0.0229(18) 0.0006(15) 0.0076(15) 0.0030(14)
C13 0.030(2) 0.035(2) 0.0237(19) 0.0046(18) 0.0083(16) 0.0021(16)
C14 0.036(2) 0.028(2) 0.0213(18) 0.0012(18) 0.0088(16) -0.0002(16)
O21 0.0387(17) 0.0332(17) 0.0387(17) 0.0075(14) 0.0226(14) 0.0059(14)
O22 0.050(2) 0.0325(19) 0.055(2) 0.0130(16) 0.0273(18) 0.0070(17)
O23 0.053(2) 0.0249(15) 0.0321(16) -0.0028(15) 0.0138(14) -0.0024(13)
N21 0.0308(18) 0.0275(19) 0.0277(17) 0.0031(15) 0.0111(14) 0.0010(14)
N22 0.062(3) 0.031(2) 0.053(3) -0.006(2) 0.039(2) -0.010(2)
C21 0.029(2) 0.028(2) 0.0280(19) -0.0006(17) 0.0122(16) -0.0007(17)
C22 0.0273(18) 0.0250(19) 0.0262(19) 0.0013(16) 0.0085(15) 0.0001(16)
C23 0.036(2) 0.027(2) 0.031(2) 0.0038(18) 0.0173(18) 0.0011(17)
C24 0.036(2) 0.027(2) 0.0251(18) 0.0013(18) 0.0115(16) 0.0012(17)

loop_
_atom_type_symbol
_atom_type_description
_atom_type_scat_dispersion_real
_atom_type_scat_dispersion_imag
_atom_type_scat_source
C C 0.0181 0.0091 'International Tables Vol C Tables 4.2.6.8 and 6.1.1.4'
H H 0.0000 0.0000 'International Tables Vol C Tables 4.2.6.8 and 6.1.1.4'
Cu Cu -1.9646 0.5888 'International Tables Vol C Tables 4.2.6.8 and 6.1.1.4'
N N 0.0311 0.0180 'International Tables Vol C Tables 4.2.6.8 and 6.1.1.4'
O O 0.0492 0.0322 'International Tables Vol C Tables 4.2.6.8 and 6.1.1.4'

loop_
_geom_angle_atom_site_label_1
_geom_angle_atom_site_label_2
_geom_angle_atom_site_label_3
_geom_angle_site_symmetry_1
_geom_angle_site_symmetry_3
_geom_angle
_geom_angle_publ_flag
O11 Cu O21 . . 168.86(15) yes
O11 Cu N11 . . 82.75(14) yes
O21 Cu N11 . . 97.44(15) yes
O11 Cu N21 . . 94.70(14) yes
O21 Cu N21 . . 82.04(14) yes
N11 Cu N21 . . 164.02(16) yes
O11 Cu O23 . 1_554 97.81(14) yes
O21 Cu O23 . 1_554 93.18(15) yes
N11 Cu O23 . 1_554 98.80(14) yes
N21 Cu O23 . 1_554 97.18(15) yes
O23 Cu O13 1_554 1_556 176.61(13) yes
O11 Cu O13 . 1_556 85.56(12) yes
O21 Cu O13 . 1_556 83.45(13) yes
N11 Cu O13 . 1_556 81.82(14) yes
N21 Cu O13 . 1_556 82.26(14) yes
C11 O11 Cu . . 116.7(3) yes
C12 N11 Cu . . 111.6(3) yes
C12 N11 H1N . . 113(4) ?
Cu N11 H1N . . 97(4) ?
C12 N11 H2N . . 110(4) ?
Cu N11 H2N . . 116(4) ?
H1N N11 H2N . . 109(6) ?
C14 N12 H3N . . 119(5) ?
C14 N12 H4N . . 125(5) ?
H3N N12 H4N . . 109(7) ?
O12 C11 O11 . . 123.1(4) yes
O12 C11 C12 . . 119.5(4) yes
O11 C11 C12 . . 117.4(4) yes
N11 C12 C11 . . 110.4(3) yes
N11 C12 C13 . . 112.8(3) yes
C11 C12 C13 . . 108.0(3) yes
N11 C12 H2A . . 108.5 ?
C11 C12 H2A . . 108.5 ?
C13 C12 H2A . . 108.5 ?
C14 C13 C12 . . 111.9(4) yes
C14 C13 H3A . . 109.2 ?
C12 C13 H3A . . 109.2 ?
C14 C13 H3B . . 109.2 ?
C12 C13 H3B . . 109.2 ?
H3A C13 H3B . . 107.9 ?
O13 C14 N12 . . 123.3(5) yes
O13 C14 C13 . . 119.2(4) yes
N12 C14 C13 . . 117.5(4) yes
C21 O21 Cu . . 115.4(3) yes
C24 O23 Cu . 1_556 125.3(3) yes
C22 N21 Cu . . 107.5(3) yes
C22 N21 H5N . . 103(4) ?
Cu N21 H5N . . 109(4) ?
C22 N21 H6N . . 112(4) ?
Cu N21 H6N . . 103(4) ?
H5N N21 H6N . . 121(6) ?
C24 N22 H7N . . 123(5) ?
C24 N22 H8N . . 124(6) ?
H7N N22 H8N . . 111(8) ?
O22 C21 O21 . . 124.0(4) yes
O22 C21 C22 . . 120.3(4) yes
O21 C21 C22 . . 115.5(4) yes
N21 C22 C23 . . 114.3(4) yes
N21 C22 C21 . . 107.9(3) yes
C23 C22 C21 . . 113.9(4) yes
N21 C22 H2B . . 106.8 ?
C23 C22 H2B . . 106.8 ?
C21 C22 H2B . . 106.8 ?
C22 C23 C24 . . 113.0(4) yes
C22 C23 H3C . . 109.0 ?
C24 C23 H3C . . 109.0 ?
C22 C23 H3D . . 109.0 ?
C24 C23 H3D . . 109.0 ?
H3C C23 H3D . . 107.8 ?
O23 C24 N22 . . 123.0(4) yes
O23 C24 C23 . . 121.6(4) yes
N22 C24 C23 . . 115.4(4) yes

loop_
_geom_bond_atom_site_label_1
_geom_bond_atom_site_label_2
_geom_bond_site_symmetry_2
_geom_bond_distance
_geom_bond_publ_flag
Cu O11 . 2.003(3) yes
Cu O21 . 2.020(3) yes
Cu N11 . 2.029(4) yes
Cu N21 . 2.049(4) yes
Cu O13 1_556 2.885(4) yes
Cu O23 1_554 2.229(4) yes
O11 C11 . 1.282(6) yes
O12 C11 . 1.219(6) yes
O13 C14 . 1.244(6) yes
N11 C12 . 1.483(5) yes
N11 H1N . 0.92(4) ?
N11 H2N . 0.81(4) ?
N12 C14 . 1.317(7) yes
N12 H3N . 0.84(4) ?
N12 H4N . 0.82(4) ?
C11 C12 . 1.543(6) yes
C12 C13 . 1.543(5) yes
C12 H2A . 0.9800 ?
C13 C14 . 1.522(6) yes
C13 H3A . 0.9700 ?
C13 H3B . 0.9700 ?
O21 C21 . 1.273(6) yes
O22 C21 . 1.222(6) yes
O23 C24 . 1.249(6) yes
N21 C22 . 1.493(6) yes
N21 H5N . 0.90(4) ?
N21 H6N . 0.90(4) ?
N22 C24 . 1.313(7) yes
N22 H7N . 0.86(5) ?
N22 H8N . 0.85(5) ?
C21 C22 . 1.533(6) yes
C22 C23 . 1.501(6) yes
C22 H2B . 0.9800 ?
C23 C24 . 1.511(6) yes
C23 H3C . 0.9700 ?
C23 H3D . 0.9700 ?

loop_
_geom_hbond_atom_site_label_D
_geom_hbond_atom_site_label_H
_geom_hbond_atom_site_label_A
_geom_hbond_site_symmetry_A
_geom_hbond_distance_DH
_geom_hbond_distance_HA
_geom_hbond_distance_DA
_geom_hbond_angle_DHA
_geom_hbond_publ_flag
N11 H1N O11 1_655 0.92(4) 2.20(5) 2.987(5) 143(5) yes
N11 H2N O13 . 0.81(4) 2.26(5) 2.944(5) 143(6) yes
N12 H3N O22 2_755 0.84(4) 2.11(5) 2.908(7) 158(7) yes
N12 H4N O11 1_654 0.82(4) 2.49(5) 3.235(5) 151(6) yes
N21 H5N O13 1_456 0.90(4) 2.54(5) 3.135(5) 125(4) yes
N21 H5N O23 . 0.90(4) 2.44(5) 2.975(5) 119(5) yes
N21 H6N O21 1_455 0.90(4) 2.30(5) 3.141(6) 156(6) yes
N22 H7N O12 2_646 0.86(5) 1.97(5) 2.805(6) 165(8) yes
N22 H8N O21 1_456 0.85(5) 2.03(5) 2.830(6) 157(7) yes

loop_
_geom_torsion_atom_site_label_1
_geom_torsion_atom_site_label_2
_geom_torsion_atom_site_label_3
_geom_torsion_atom_site_label_4
_geom_torsion_site_symmetry_1
_geom_torsion
O21 Cu O11 C11 . 98.0(7)
N11 Cu O11 C11 . 6.3(3)
N21 Cu O11 C11 . 170.4(3)
O23 Cu O11 C11 1_554 -91.6(3)
O11 Cu N11 C12 . -9.9(3)
O21 Cu N11 C12 . -178.7(3)
N21 Cu N11 C12 . -91.6(6)
O23 Cu N11 C12 1_554 86.9(3)
Cu O11 C11 O12 . 178.0(4)
Cu O11 C11 C12 . -1.1(5)
Cu N11 C12 C11 . 11.6(4)
Cu N11 C12 C13 . -109.3(3)
O12 C11 C12 N11 . 173.7(4)
O11 C11 C12 N11 . -7.2(5)
O12 C11 C12 C13 . -62.6(6)
O11 C11 C12 C13 . 116.5(4)
N11 C12 C13 C14 . -55.8(5)
C11 C12 C13 C14 . -178.0(4)
C12 C13 C14 O13 . 73.8(6)
C12 C13 C14 N12 . -107.2(5)
O11 Cu O21 C21 . 71.1(8)
N11 Cu O21 C21 . 161.3(3)
N21 Cu O21 C21 . -2.6(3)
O23 Cu O21 C21 1_554 -99.4(3)
O11 Cu N21 C22 . -147.8(3)
O21 Cu N21 C22 . 21.5(3)
N11 Cu N21 C22 . -67.8(7)
O23 Cu N21 C22 1_554 113.7(3)
Cu O21 C21 O22 . 167.2(4)
Cu O21 C21 C22 . -17.6(5)
Cu N21 C22 C23 . -162.1(3)
Cu N21 C22 C21 . -34.4(4)
O22 C21 C22 N21 . -149.2(4)
O21 C21 C22 N21 . 35.5(5)
O22 C21 C22 C23 . -21.2(6)
O21 C21 C22 C23 . 163.4(4)
N21 C22 C23 C24 . -61.2(5)
C21 C22 C23 C24 . 174.2(4)
Cu O23 C24 N22 1_556 79.4(6)
Cu O23 C24 C23 1_556 -101.9(4)
C22 C23 C24 O23 . -8.7(7)
C22 C23 C24 N22 . 170.2(5)
